data_7026385
loop_
_publ_author_name
'Rauf, Waqar'
'Thompson, Amber L.'
'Brown, John M.'

_publ_section_title
;
 Anilide activation of adjacent C-H bonds in the palladium-catalysed
 Fujiwara-Moritani reaction.
;
_journal_issue 43
_journal_name_full 'Dalton transactions (Cambridge, England : 2003)'
_journal_page_first 10414
_journal_page_last 10421
_journal_paper_doi 10.1039/c0dt00378f
_journal_volume 39
_journal_year 2010
_chemical_compound_source
;
synthesis as described
;
_chemical_formula_moiety ' C13 H16 N2 O3 Pd1 '
_chemical_formula_sum 'C13 H16 N2 O3 Pd'
_chemical_formula_weight 354.68
_chemical_melting_point ?
_chemical_name_systematic
;
?
;
_space_group_IT_number 2
_symmetry_cell_setting triclinic
_symmetry_space_group_name_Hall '-P 1'
_symmetry_space_group_name_H-M 'P -1'
_atom_sites_solution_hydrogens geom
_atom_sites_solution_primary direct
_cell_angle_alpha 90.718(2)
_cell_angle_beta 107.538(2)
_cell_angle_gamma 114.239(2)
_cell_formula_units_Z 2
_cell_length_a 7.7689(3)
_cell_length_b 9.4176(5)
_cell_length_c 10.9474(6)
_cell_measurement_reflns_used 8763
_cell_measurement_temperature 150
_cell_measurement_theta_max 28
_cell_measurement_theta_min 5
_cell_volume 687.80(6)
_computing_cell_refinement
;
KappaCCD software 'DENZO' (Otwinowski & Minor, 1996)
;
_computing_data_collection
;
KappaCCD software 'Collect' (Nonius, 2000)
;
_computing_data_reduction
;
KappaCCD software 'DENZO' (Otwinowski & Minor, 1996)
;
_computing_publication_material
;
CRYSTALS (Watkin et al, 2001)
;
_computing_structure_refinement
;
CRYSTALS (Watkin et al, 2001)
;
_computing_structure_solution 'SIR92 (Giacovazzo et al, 1992)'
_diffrn_ambient_temperature 150
_diffrn_measured_fraction_theta_full 0.994
_diffrn_measured_fraction_theta_max 0.994
_diffrn_measurement_device_type
;
Nonius KappaCCD
;
_diffrn_measurement_method \w
_diffrn_radiation_monochromator graphite
_diffrn_radiation_type 'Mo K\a'
_diffrn_radiation_wavelength 0.71073
_diffrn_reflns_av_R_equivalents 0.034
_diffrn_reflns_limit_h_max 10
_diffrn_reflns_limit_h_min -8
_diffrn_reflns_limit_k_max 11
_diffrn_reflns_limit_k_min -12
_diffrn_reflns_limit_l_max 14
_diffrn_reflns_limit_l_min -13
_diffrn_reflns_number 8763
_diffrn_reflns_theta_full 27.479
_diffrn_reflns_theta_max 27.479
_diffrn_reflns_theta_min 5.103
_diffrn_standards_decay_% 0.00
_diffrn_standards_interval_count 0
_diffrn_standards_interval_time 0
_diffrn_standards_number 0
_exptl_absorpt_coefficient_mu 1.354
_exptl_absorpt_correction_T_max 0.96
_exptl_absorpt_correction_T_min 0.85
_exptl_absorpt_correction_type multi-scan
_exptl_absorpt_process_details
;
Denzo/Scalepack (Otwinowski & Minor, 1996)
;
_exptl_crystal_colour yellow
_exptl_crystal_density_diffrn 1.712
_exptl_crystal_density_meas ?
_exptl_crystal_description plate
_exptl_crystal_F_000 356
_exptl_crystal_size_max 0.14
_exptl_crystal_size_mid 0.10
_exptl_crystal_size_min 0.03
_exptl_crystal_thermal_history
;
The material was crystallised at ambient temperature. A suitable crystal
was cooled rapidly to 150K for single-crystal X-ray diffraction analysis.
;
_refine_diff_density_max 1.48
_refine_diff_density_min -0.88
_refine_ls_extinction_method None
_refine_ls_goodness_of_fit_ref 1.0710
_refine_ls_hydrogen_treatment mixed
_refine_ls_matrix_type full
_refine_ls_number_parameters 176
_refine_ls_number_reflns 2614
_refine_ls_number_restraints 0
_refine_ls_R_factor_all 0.0498
_refine_ls_R_factor_gt 0.0392
_refine_ls_shift/su_max 0.002776
_refine_ls_structure_factor_coef F
_refine_ls_weighting_details
;
Method, part 1, Chebychev polynomial, (Watkin, 1994, Prince, 1982)
[weight] = 1.0/[A~0~*T~0~(x)+A~1~*T~1~(x) ... +A~n-1~]*T~n-1~(x)]
where A~i~ are the Chebychev coefficients listed below and x= Fcalc/Fmax
Method = Robust Weighting (Prince, 1982)
W = [weight] * [1-(deltaF/6*sigmaF)^2^]^2^
A~i~ are:
1.21 0.598 0.783
;
_refine_ls_weighting_scheme calc
_refine_ls_wR_factor_all 0.0530
_refine_ls_wR_factor_gt 0.0457
_refine_ls_wR_factor_ref 0.0457
_reflns_limit_h_max 9
_reflns_limit_h_min -10
_reflns_limit_k_max 12
_reflns_limit_k_min -12
_reflns_limit_l_max 14
_reflns_limit_l_min 0
_reflns_number_gt 2614
_reflns_number_total 3102
_reflns_threshold_expression I>3.00u(I)
_cod_data_source_file c0dt00378f.txt
_cod_data_source_block 1
_cod_depositor_comments
;
The following automatic conversions were performed:

'_chemical_melting_point' value 'not measured' was changed to '?' -
the value is undefined or not given.

'_symmetry_cell_setting' value
'Triclinic' changed to 'triclinic' according to
/home/saulius/struct/CIF-dictionaries/cif_core.dic dictionary named
'cif_core.dic' version 2.4.2 from 2011-04-26.

Automatic conversion script
Id: cif_fix_values 1891 2012-01-12 08:04:46Z andrius 

The following automatic conversions were performed:

'_exptl_crystal_density_meas' value 'not measured' was changed to '?'
- the value is perceived as not measured.

Automatic conversion script
Id: cif_fix_values 3008 2015-01-20 13:52:24Z robertas 
;
_cod_original_sg_symbol_H-M 'P -1 '
_cod_original_formula_sum ' C13 H16 N2 O3 Pd1 '
_cod_database_code 7026385

loop_
_symmetry_equiv_pos_as_xyz
x,y,z
-x,-y,-z

loop_
_atom_site_label
_atom_site_type_symbol
_atom_site_fract_x
_atom_site_fract_y
_atom_site_fract_z
_atom_site_U_iso_or_equiv
_atom_site_occupancy
_atom_site_adp_type
Pd1 Pd 0.31808(4) 0.31284(3) 0.23481(3) 0.0285 1.0000 Uani
C1 C 0.3989(5) 0.5393(4) 0.2812(3) 0.0276 1.0000 Uani
C2 C 0.4920(5) 0.6498(5) 0.2095(4) 0.0300 1.0000 Uani
C3 C 0.5519(6) 0.8109(5) 0.2401(4) 0.0335 1.0000 Uani
C4 C 0.5194(6) 0.8636(5) 0.3480(4) 0.0382 1.0000 Uani
C5 C 0.4271(6) 0.7571(5) 0.4197(4) 0.0371 1.0000 Uani
C6 C 0.3626(5) 0.5952(5) 0.3853(4) 0.0295 1.0000 Uani
N1 N 0.2602(5) 0.4956(4) 0.4611(3) 0.0327 1.0000 Uani
C7 C 0.1509(6) 0.3419(5) 0.4344(4) 0.0317 1.0000 Uani
O1 O 0.1307(4) 0.2547(4) 0.3373(3) 0.0350 1.0000 Uani
C8 C 0.6487(7) 0.9281(5) 0.1599(5) 0.0438 1.0000 Uani
C9 C 0.0448(6) 0.2623(6) 0.5259(4) 0.0393 1.0000 Uani
O2 O 0.5088(4) 0.3538(3) 0.1328(3) 0.0315 1.0000 Uani
C10 C 0.6797(6) 0.3575(4) 0.1948(4) 0.0291 1.0000 Uani
O3 O 0.7419(5) 0.3554(5) 0.3128(3) 0.0484 1.0000 Uani
C11 C 0.8066(6) 0.3597(5) 0.1136(4) 0.0343 1.0000 Uani
N2 N 0.2067(6) 0.0646(4) 0.1792(4) 0.0378 1.0000 Uani
C12 C 0.1226(6) -0.0694(5) 0.1547(4) 0.0358 1.0000 Uani
C13 C 0.0117(7) -0.2406(5) 0.1242(5) 0.0433 1.0000 Uani
H1 H 0.256(8) 0.531(6) 0.525(6) 0.039(13) 1.0000 Uiso
H21 H 0.5164 0.6116 0.1336 0.0357 1.0000 Uiso
H41 H 0.5634 0.9787 0.3729 0.0444 1.0000 Uiso
H51 H 0.4060 0.7959 0.4969 0.0435 1.0000 Uiso
H81 H 0.6604 0.8710 0.0874 0.0518 1.0000 Uiso
H82 H 0.7851 1.0065 0.2160 0.0518 1.0000 Uiso
H83 H 0.5643 0.9842 0.1233 0.0518 1.0000 Uiso
H91 H 0.0721 0.3431 0.5981 0.0499 1.0000 Uiso
H92 H 0.0944 0.1840 0.5624 0.0499 1.0000 Uiso
H93 H -0.1027 0.2069 0.4782 0.0499 1.0000 Uiso
H111 H 0.9361 0.3625 0.1705 0.0434 1.0000 Uiso
H112 H 0.8345 0.4552 0.0698 0.0434 1.0000 Uiso
H113 H 0.7335 0.2627 0.0466 0.0434 1.0000 Uiso
H131 H -0.0803 -0.2783 0.1761 0.0522 1.0000 Uiso
H132 H 0.1079 -0.2890 0.1461 0.0522 1.0000 Uiso
H133 H -0.0686 -0.2718 0.0297 0.0522 1.0000 Uiso

loop_
_atom_site_aniso_label
_atom_site_aniso_U_11
_atom_site_aniso_U_22
_atom_site_aniso_U_33
_atom_site_aniso_U_23
_atom_site_aniso_U_13
_atom_site_aniso_U_12
Pd1 0.02753(15) 0.03293(16) 0.02649(15) 0.00167(10) 0.00889(10) 0.01481(11)
C1 0.0212(15) 0.0332(18) 0.0262(16) 0.0006(13) 0.0029(13) 0.0134(14)
C2 0.0259(16) 0.0362(19) 0.0271(17) -0.0016(14) 0.0052(13) 0.0155(15)
C3 0.0263(17) 0.0339(19) 0.0356(19) 0.0008(15) 0.0058(15) 0.0120(15)
C4 0.0297(18) 0.036(2) 0.045(2) -0.0050(17) 0.0093(17) 0.0134(16)
C5 0.0298(18) 0.046(2) 0.0334(19) -0.0058(16) 0.0059(15) 0.0176(17)
C6 0.0228(16) 0.0377(19) 0.0266(17) 0.0003(14) 0.0047(13) 0.0144(14)
N1 0.0312(16) 0.0471(19) 0.0227(15) -0.0002(13) 0.0089(12) 0.0201(15)
C7 0.0265(17) 0.046(2) 0.0272(17) 0.0053(15) 0.0069(14) 0.0216(16)
O1 0.0290(13) 0.0431(15) 0.0334(14) 0.0032(11) 0.0116(11) 0.0155(12)
C8 0.040(2) 0.037(2) 0.052(3) 0.0096(19) 0.016(2) 0.0144(18)
C9 0.0333(19) 0.057(3) 0.035(2) 0.0146(18) 0.0174(17) 0.0216(19)
O2 0.0332(13) 0.0404(15) 0.0268(12) 0.0046(11) 0.0110(11) 0.0209(12)
C10 0.0295(17) 0.0274(16) 0.0297(17) -0.0006(13) 0.0090(14) 0.0123(14)
O3 0.0455(17) 0.086(3) 0.0280(14) 0.0060(15) 0.0108(13) 0.0429(18)
C11 0.0363(19) 0.0364(19) 0.0360(19) 0.0090(15) 0.0180(16) 0.0170(16)
N2 0.0383(18) 0.0408(19) 0.0382(18) 0.0028(14) 0.0159(15) 0.0189(16)
C12 0.038(2) 0.039(2) 0.035(2) 0.0032(16) 0.0164(17) 0.0180(18)
C13 0.050(2) 0.031(2) 0.049(2) 0.0047(17) 0.021(2) 0.0151(18)

loop_
_atom_type_symbol
_atom_type_scat_dispersion_real
_atom_type_scat_dispersion_imag
_atom_type_scat_Cromer_Mann_a1
_atom_type_scat_Cromer_Mann_b1
_atom_type_scat_Cromer_Mann_a2
_atom_type_scat_Cromer_Mann_b2
_atom_type_scat_Cromer_Mann_a3
_atom_type_scat_Cromer_Mann_b3
_atom_type_scat_Cromer_Mann_a4
_atom_type_scat_Cromer_Mann_b4
_atom_type_scat_Cromer_Mann_c
_atom_type_scat_source
'C ' 0.0033 0.0016 2.3100 20.8439 1.0200 10.2075 1.5886 0.5687 0.8650 51.6512 0.2156 International_Tables_Vol_IV_Table_2.2B
'H ' 0.0000 0.0000 0.4930 10.5109 0.3229 26.1257 0.1402 3.1424 0.0408 57.7998 0.0030 International_Tables_Vol_IV_Table_2.2B
'N ' 0.0061 0.0033 12.2126 0.0057 3.1322 9.8933 2.0125 28.9975 1.1663 0.5826 -11.5290 International_Tables_Vol_IV_Table_2.2B
'O ' 0.0106 0.0060 3.0485 13.2771 2.2868 5.7011 1.5463 0.3239 0.8670 32.9089 0.2508 International_Tables_Vol_IV_Table_2.2B
'Pd ' -0.9988 1.0072 19.3319 0.6987 15.5017 7.9893 5.2954 25.2052 0.6058 76.8986 5.2659 International_Tables_Vol_IV_Table_2.2B

loop_
_geom_angle_atom_site_label_1
_geom_angle_atom_site_label_2
_geom_angle_atom_site_label_3
_geom_angle
_geom_angle_publ_flag
C1 Pd1 O1 91.62(14) yes
C1 Pd1 O2 92.85(14) yes
O1 Pd1 O2 175.12(12) yes
C1 Pd1 N2 175.55(14) yes
O1 Pd1 N2 85.74(13) yes
O2 Pd1 N2 89.92(13) yes
Pd1 C1 C2 121.1(3) yes
Pd1 C1 C6 121.2(3) yes
C2 C1 C6 117.7(3) yes
C1 C2 C3 122.5(4) yes
C1 C2 H21 118.729 no
C3 C2 H21 118.729 no
C2 C3 C4 118.3(4) yes
C2 C3 C8 121.7(4) yes
C4 C3 C8 120.0(4) yes
C3 C4 C5 120.3(4) yes
C3 C4 H41 119.826 no
C5 C4 H41 119.826 no
C4 C5 C6 120.5(4) yes
C4 C5 H51 119.726 no
C6 C5 H51 119.726 no
C1 C6 C5 120.5(4) yes
C1 C6 N1 123.5(4) yes
C5 C6 N1 116.0(3) yes
C6 N1 C7 127.9(3) yes
C6 N1 H1 121(4) no
C7 N1 H1 111(4) no
N1 C7 O1 124.6(4) yes
N1 C7 C9 118.4(4) yes
O1 C7 C9 117.0(4) yes
Pd1 O1 C7 124.8(3) yes
C3 C8 H81 109.467 no
C3 C8 H82 109.467 no
H81 C8 H82 109.476 no
C3 C8 H83 109.467 no
H81 C8 H83 109.476 no
H82 C8 H83 109.476 no
C7 C9 H91 109.467 no
C7 C9 H92 109.467 no
H91 C9 H92 109.476 no
C7 C9 H93 109.467 no
H91 C9 H93 109.476 no
H92 C9 H93 109.476 no
Pd1 O2 C10 115.8(2) yes
O2 C10 O3 124.8(4) yes
O2 C10 C11 115.6(3) yes
O3 C10 C11 119.6(3) yes
C10 C11 H111 109.467 no
C10 C11 H112 109.467 no
H111 C11 H112 109.476 no
C10 C11 H113 109.467 no
H111 C11 H113 109.476 no
H112 C11 H113 109.476 no
Pd1 N2 C12 169.4(3) yes
N2 C12 C13 178.8(4) yes
C12 C13 H131 109.467 no
C12 C13 H132 109.467 no
H131 C13 H132 109.476 no
C12 C13 H133 109.467 no
H131 C13 H133 109.476 no
H132 C13 H133 109.476 no

loop_
_geom_bond_atom_site_label_1
_geom_bond_atom_site_label_2
_geom_bond_distance
_geom_bond_publ_flag
Pd1 C1 1.970(4) yes
Pd1 O1 2.006(3) yes
Pd1 O2 2.032(3) yes
Pd1 N2 2.138(4) yes
C1 C2 1.402(6) yes
C1 C6 1.398(5) yes
C2 C3 1.394(5) yes
C2 H21 1.000 no
C3 C4 1.404(6) yes
C3 C8 1.515(6) yes
C4 C5 1.380(7) yes
C4 H41 1.000 no
C5 C6 1.402(6) yes
C5 H51 1.000 no
C6 N1 1.417(5) yes
N1 C7 1.316(6) yes
N1 H1 0.78(6) no
C7 O1 1.264(5) yes
C7 C9 1.502(5) yes
C8 H81 1.000 no
C8 H82 1.000 no
C8 H83 1.000 no
C9 H91 1.000 no
C9 H92 1.000 no
C9 H93 1.000 no
O2 C10 1.281(5) yes
C10 O3 1.239(5) yes
C10 C11 1.509(5) yes
C11 H111 1.000 no
C11 H112 1.000 no
C11 H113 1.000 no
N2 C12 1.140(6) yes
C12 C13 1.458(6) yes
C13 H131 1.000 no
C13 H132 1.000 no
C13 H133 1.000 no

loop_
_geom_hbond_atom_site_label_D
_geom_hbond_atom_site_label_H
_geom_hbond_atom_site_label_A
_geom_hbond_site_symmetry_A
_geom_hbond_distance_DH
_geom_hbond_distance_HA
_geom_hbond_distance_DA
_geom_hbond_angle_DHA
_geom_hbond_publ_flag
N1 H1 O3 2_666 0.78(6) 2.06(6) 2.837(5) 175(5) yes
